data_2225821
loop_
_publ_author_name
'Bu, Feng-Quan'
'Wu, Ying'
'Ye, Ling'
'Yan, Peng'

_publ_section_title
;
 4,4'-Bipyridine--2,2'-(1,2-phenylenedioxy)diacetic acid--water (1/1/1)
;
_journal_coeditor_code DN2556
_journal_issue 5
_journal_name_full 'Acta Crystallographica Section E'
_journal_page_first o1129
_journal_paper_doi 10.1107/S1600536810013905
_journal_volume 66
_journal_year 2010
_chemical_formula_iupac 'C10 H8 N2, C10 H10 O6, H2 O'
_chemical_formula_moiety 'C10 H8 N2, C10 H10 O6, H2 O'
_chemical_formula_sum 'C20 H20 N2 O7'
_chemical_formula_weight 400.38
_chemical_name_systematic
;
4,4'-Bipyridine--2,2'-(1,2-phenylenedioxy)diacetic acid--water (1/1/1)
;
_space_group_IT_number 14
_symmetry_cell_setting monoclinic
_symmetry_space_group_name_Hall '-P 2ybc'
_symmetry_space_group_name_H-M 'P 1 21/c 1'
_atom_sites_solution_hydrogens geom
_atom_sites_solution_primary direct
_atom_sites_solution_secondary difmap
_audit_creation_method SHELXL-97
_cell_angle_alpha 90.00
_cell_angle_beta 90.81(2)
_cell_angle_gamma 90.00
_cell_formula_units_Z 4
_cell_length_a 11.566(5)
_cell_length_b 9.712(5)
_cell_length_c 16.810(7)
_cell_measurement_reflns_used 11161
_cell_measurement_temperature 291(2)
_cell_measurement_theta_max 27.48
_cell_measurement_theta_min 3.00
_cell_volume 1888.1(15)
_computing_cell_refinement 'RAPID-AUTO (Rigaku, 1998)'
_computing_data_collection 'RAPID-AUTO (Rigaku, 1998)'
_computing_data_reduction 'CrystalClear (Rigaku/MSC, 2002)'
_computing_molecular_graphics
;
ORTEPIII (Burnett & Johnson, 1996),  ORTEP-3 for Windows (Farrugia,
1997)
and SHELXTL (Sheldrick, 2008)
;
_computing_publication_material 'SHELXL97 (Sheldrick, 2008)'
_computing_structure_refinement 'SHELXL97 (Sheldrick, 2008)'
_computing_structure_solution 'SHELXS97 (Sheldrick, 2008)'
_diffrn_ambient_temperature 291(2)
_diffrn_measured_fraction_theta_full 0.993
_diffrn_measured_fraction_theta_max 0.993
_diffrn_measurement_device_type 'Rigaku R-AXIS RAPID'
_diffrn_measurement_method '\w scan'
_diffrn_radiation_monochromator graphite
_diffrn_radiation_source 'fine-focus sealed tube'
_diffrn_radiation_type MoK\a
_diffrn_radiation_wavelength 0.71073
_diffrn_reflns_av_R_equivalents 0.0298
_diffrn_reflns_av_sigmaI/netI 0.0282
_diffrn_reflns_limit_h_max 14
_diffrn_reflns_limit_h_min -15
_diffrn_reflns_limit_k_max 12
_diffrn_reflns_limit_k_min -12
_diffrn_reflns_limit_l_max 21
_diffrn_reflns_limit_l_min -21
_diffrn_reflns_number 18105
_diffrn_reflns_theta_full 27.48
_diffrn_reflns_theta_max 27.48
_diffrn_reflns_theta_min 3.01
_diffrn_standards_decay_% 0
_diffrn_standards_interval_count 0
_diffrn_standards_interval_time 0
_diffrn_standards_number 0
_exptl_absorpt_coefficient_mu 0.108
_exptl_absorpt_correction_T_max 0.9872
_exptl_absorpt_correction_T_min 0.9787
_exptl_absorpt_correction_type multi-scan
_exptl_absorpt_process_details '(ABSCOR; Higashi, 1995)'
_exptl_crystal_colour colorless
_exptl_crystal_density_diffrn 1.408
_exptl_crystal_density_method 'not measured'
_exptl_crystal_description Rod
_exptl_crystal_F_000 840
_exptl_crystal_size_max 0.20
_exptl_crystal_size_mid 0.18
_exptl_crystal_size_min 0.12
_refine_diff_density_max 0.166
_refine_diff_density_min -0.147
_refine_ls_extinction_method none
_refine_ls_goodness_of_fit_ref 0.966
_refine_ls_hydrogen_treatment constr
_refine_ls_matrix_type full
_refine_ls_number_parameters 262
_refine_ls_number_reflns 4306
_refine_ls_number_restraints 0
_refine_ls_restrained_S_all 0.966
_refine_ls_R_factor_all 0.0671
_refine_ls_R_factor_gt 0.0389
_refine_ls_shift/su_max 0.000
_refine_ls_shift/su_mean 0.000
_refine_ls_structure_factor_coef Fsqd
_refine_ls_weighting_details 'calc w=1/[\s^2^(Fo^2^)+(0.0647P)^2^+0.0000P] where P=(Fo^2^+2Fc^2^)/3'
_refine_ls_weighting_scheme calc
_refine_ls_wR_factor_gt 0.1033
_refine_ls_wR_factor_ref 0.1128
_reflns_number_gt 2654
_reflns_number_total 4306
_reflns_threshold_expression I>2\s(I)
_cod_data_source_file dn2556.cif
_cod_data_source_block I
_cod_depositor_comments
;
The following automatic conversions were performed:
'_exptl_absorpt_correction_type' value 'Multi-scan' changed to
'multi-scan' according to
'/home/saulius/struct/CIF-dictionaries/cif_core.dic' dictionary named
'cif_core.dic' version 2.4.1 from 2010-06-29.

Automatic conversion script
Id: cif_fix_enum 1527 2010-12-29 10:47:43Z saulius 
;
_cod_original_cell_volume 1888.2(15)
_cod_original_sg_symbol_H-M 'P 21/c'
_cod_database_code 2225821
_cod_database_fobs_code 2225821

loop_
_symmetry_equiv_pos_as_xyz
'x, y, z'
'-x, y+1/2, -z+1/2'
'-x, -y, -z'
'x, -y-1/2, z-1/2'

loop_
_atom_site_type_symbol
_atom_site_label
_atom_site_fract_x
_atom_site_fract_y
_atom_site_fract_z
_atom_site_U_iso_or_equiv
_atom_site_adp_type
_atom_site_calc_flag
_atom_site_refinement_flags
_atom_site_occupancy
_atom_site_disorder_assembly
_atom_site_disorder_group
N N1 0.60888(10) 0.06435(13) 0.44070(7) 0.0574(3) Uani d . 1 . .
C C1 0.59235(13) -0.04189(17) 0.39244(9) 0.0616(4) Uani d . 1 . .
H H1 0.5467 -0.0293 0.3470 0.074 Uiso calc R 1 . .
C C2 0.63933(12) -0.16976(16) 0.40627(8) 0.0588(4) Uani d . 1 . .
H H2 0.6265 -0.2406 0.3700 0.071 Uiso calc R 1 . .
C C3 0.70588(11) -0.19349(14) 0.47429(8) 0.0462(3) Uani d . 1 . .
C C4 0.72238(12) -0.08127(15) 0.52468(9) 0.0574(4) Uani d . 1 . .
H H4 0.7662 -0.0910 0.5712 0.069 Uiso calc R 1 . .
C C5 0.67402(13) 0.04364(16) 0.50574(9) 0.0613(4) Uani d . 1 . .
H H5 0.6873 0.1175 0.5399 0.074 Uiso calc R 1 . .
C C6 0.75714(11) -0.33068(14) 0.49263(8) 0.0460(3) Uani d . 1 . .
C C7 0.72463(14) -0.44768(16) 0.45093(9) 0.0662(4) Uani d . 1 . .
H H7 0.6697 -0.4416 0.4101 0.079 Uiso calc R 1 . .
C C8 0.77316(14) -0.57246(17) 0.46966(10) 0.0672(4) Uani d . 1 . .
H H8 0.7498 -0.6493 0.4406 0.081 Uiso calc R 1 . .
C C9 0.88302(13) -0.47824(16) 0.56821(9) 0.0609(4) Uani d . 1 . .
H H9 0.9375 -0.4879 0.6091 0.073 Uiso calc R 1 . .
C C10 0.83819(12) -0.34962(15) 0.55282(9) 0.0579(4) Uani d . 1 . .
H H10 0.8626 -0.2748 0.5832 0.069 Uiso calc R 1 . .
C C11 0.27722(11) 0.59624(14) 0.26783(7) 0.0458(3) Uani d . 1 . .
C C12 0.32396(13) 0.71838(15) 0.29545(8) 0.0554(4) Uani d . 1 . .
H H12 0.3895 0.7167 0.3282 0.066 Uiso calc R 1 . .
C C13 0.27396(13) 0.84376(16) 0.27477(9) 0.0597(4) Uani d . 1 . .
H H13 0.3061 0.9256 0.2935 0.072 Uiso calc R 1 . .
C C14 0.17787(14) 0.84657(15) 0.22704(9) 0.0594(4) Uani d . 1 . .
H H14 0.1442 0.9305 0.2135 0.071 Uiso calc R 1 . .
C C15 0.12991(12) 0.72505(14) 0.19859(9) 0.0561(4) Uani d . 1 . .
H H15 0.0644 0.7282 0.1659 0.067 Uiso calc R 1 . .
C C16 0.17855(11) 0.59898(13) 0.21839(8) 0.0460(3) Uani d . 1 . .
C C17 0.04541(11) 0.47710(14) 0.13642(8) 0.0495(3) Uani d . 1 . .
H H17A 0.0694 0.5276 0.0897 0.059 Uiso calc R 1 . .
H H17B -0.0208 0.5239 0.1587 0.059 Uiso calc R 1 . .
C C18 0.01249(11) 0.33352(14) 0.11347(8) 0.0479(3) Uani d . 1 . .
C C19 0.41863(12) 0.46231(15) 0.33609(8) 0.0542(4) Uani d . 1 . .
H H19A 0.4001 0.5044 0.3867 0.065 Uiso calc R 1 . .
H H19B 0.4818 0.5135 0.3130 0.065 Uiso calc R 1 . .
C C20 0.45447(12) 0.31491(16) 0.34906(9) 0.0548(4) Uani d . 1 . .
N N2 0.85154(10) -0.58951(13) 0.52696(7) 0.0564(3) Uani d . 1 . .
O O1 0.13736(8) 0.47386(9) 0.19334(6) 0.0545(3) Uani d . 1 . .
O O2 0.05129(9) 0.23016(10) 0.14397(6) 0.0597(3) Uani d . 1 . .
O O3 -0.06491(9) 0.33379(10) 0.05595(6) 0.0651(3) Uani d . 1 . .
H H23 -0.0867 0.2512 0.0481 0.098 Uiso d R 1 . .
O O4 0.32100(8) 0.46709(9) 0.28462(6) 0.0531(3) Uani d . 1 . .
O O5 0.42135(9) 0.21927(11) 0.30849(7) 0.0710(3) Uani d . 1 . .
O O6 0.52702(9) 0.30628(11) 0.40864(6) 0.0709(3) Uani d . 1 . .
H H24 0.5506 0.2251 0.4185 0.106 Uiso d R 1 . .
O O7 0.17765(9) 0.17334(11) 0.28219(6) 0.0712(3) Uani d . 1 . .
H H21 0.2472 0.2012 0.2804 0.107 Uiso d R 1 . .
H H22 0.1466 0.2093 0.2410 0.107 Uiso d R 1 . .

loop_
_atom_site_aniso_label
_atom_site_aniso_U_11
_atom_site_aniso_U_22
_atom_site_aniso_U_33
_atom_site_aniso_U_12
_atom_site_aniso_U_13
_atom_site_aniso_U_23
N1 0.0485(7) 0.0614(8) 0.0619(7) 0.0020(6) -0.0057(6) 0.0183(6)
C1 0.0563(9) 0.0752(11) 0.0530(9) 0.0049(8) -0.0126(7) 0.0131(8)
C2 0.0600(9) 0.0681(10) 0.0477(8) 0.0021(7) -0.0126(7) 0.0027(7)
C3 0.0390(7) 0.0545(8) 0.0450(7) -0.0045(6) -0.0039(6) 0.0072(6)
C4 0.0596(9) 0.0545(9) 0.0576(9) -0.0024(7) -0.0206(7) 0.0064(7)
C5 0.0631(9) 0.0544(9) 0.0659(10) -0.0012(7) -0.0148(8) 0.0071(7)
C6 0.0416(7) 0.0524(8) 0.0438(7) -0.0029(6) -0.0028(6) 0.0038(6)
C7 0.0703(10) 0.0606(10) 0.0669(10) 0.0008(8) -0.0296(8) -0.0013(7)
C8 0.0746(11) 0.0555(9) 0.0707(10) -0.0005(8) -0.0216(9) -0.0062(8)
C9 0.0601(9) 0.0614(10) 0.0605(9) 0.0063(7) -0.0208(7) -0.0002(7)
C10 0.0591(8) 0.0562(9) 0.0578(9) 0.0015(7) -0.0184(7) -0.0038(7)
C11 0.0460(7) 0.0424(7) 0.0491(8) 0.0020(6) -0.0019(6) 0.0038(6)
C12 0.0569(8) 0.0524(8) 0.0564(9) -0.0040(7) -0.0123(7) -0.0008(7)
C13 0.0711(10) 0.0460(8) 0.0619(9) -0.0055(7) -0.0024(8) -0.0063(7)
C14 0.0701(9) 0.0429(8) 0.0653(9) 0.0085(7) -0.0010(8) -0.0015(7)
C15 0.0536(8) 0.0473(8) 0.0673(9) 0.0062(6) -0.0098(7) -0.0008(7)
C16 0.0434(7) 0.0412(7) 0.0532(8) 0.0010(6) -0.0036(6) -0.0006(6)
C17 0.0436(7) 0.0486(8) 0.0559(8) 0.0043(6) -0.0107(6) 0.0010(6)
C18 0.0419(7) 0.0512(8) 0.0504(8) 0.0016(6) -0.0037(6) 0.0006(6)
C19 0.0486(8) 0.0563(9) 0.0572(8) -0.0028(6) -0.0138(7) 0.0076(7)
C20 0.0420(7) 0.0605(9) 0.0615(9) -0.0020(7) -0.0072(7) 0.0113(7)
N2 0.0542(7) 0.0556(7) 0.0592(7) 0.0048(6) -0.0051(6) 0.0036(6)
O1 0.0508(5) 0.0404(5) 0.0718(6) 0.0025(4) -0.0210(5) -0.0003(4)
O2 0.0639(6) 0.0475(6) 0.0672(7) 0.0036(5) -0.0183(5) 0.0005(5)
O3 0.0661(6) 0.0540(6) 0.0743(7) -0.0046(5) -0.0293(6) 0.0030(5)
O4 0.0492(5) 0.0462(6) 0.0635(6) 0.0002(4) -0.0167(4) 0.0052(4)
O5 0.0635(7) 0.0599(7) 0.0888(8) 0.0060(5) -0.0230(6) -0.0003(6)
O6 0.0665(7) 0.0639(7) 0.0812(8) 0.0023(5) -0.0319(6) 0.0154(6)
O7 0.0797(7) 0.0581(7) 0.0750(7) -0.0155(5) -0.0260(6) 0.0135(5)

loop_
_atom_type_symbol
_atom_type_description
_atom_type_scat_dispersion_real
_atom_type_scat_dispersion_imag
_atom_type_scat_source
C C 0.0033 0.0016 'International Tables Vol C Tables 4.2.6.8 and 6.1.1.4'
H H 0.0000 0.0000 'International Tables Vol C Tables 4.2.6.8 and 6.1.1.4'
N N 0.0061 0.0033 'International Tables Vol C Tables 4.2.6.8 and 6.1.1.4'
O O 0.0106 0.0060 'International Tables Vol C Tables 4.2.6.8 and 6.1.1.4'

loop_
_geom_angle_atom_site_label_1
_geom_angle_atom_site_label_2
_geom_angle_atom_site_label_3
_geom_angle_site_symmetry_1
_geom_angle_site_symmetry_3
_geom_angle
_geom_angle_publ_flag
C1 N1 C5 . . 117.34(13) ?
N1 C1 C2 . . 123.17(12) ?
N1 C1 H1 . . 118.4 ?
C2 C1 H1 . . 118.4 ?
C1 C2 C3 . . 120.17(14) ?
C1 C2 H2 . . 119.9 ?
C3 C2 H2 . . 119.9 ?
C2 C3 C4 . . 116.16(13) ?
C2 C3 C6 . . 122.24(13) ?
C4 C3 C6 . . 121.60(11) ?
C5 C4 C3 . . 119.96(12) ?
C5 C4 H4 . . 120.0 ?
C3 C4 H4 . . 120.0 ?
N1 C5 C4 . . 123.18(14) ?
N1 C5 H5 . . 118.4 ?
C4 C5 H5 . . 118.4 ?
C10 C6 C7 . . 115.98(13) ?
C10 C6 C3 . . 122.33(12) ?
C7 C6 C3 . . 121.68(12) ?
C8 C7 C6 . . 120.14(13) ?
C8 C7 H7 . . 119.9 ?
C6 C7 H7 . . 119.9 ?
N2 C8 C7 . . 123.49(14) ?
N2 C8 H8 . . 118.3 ?
C7 C8 H8 . . 118.3 ?
N2 C9 C10 . . 122.64(12) ?
N2 C9 H9 . . 118.7 ?
C10 C9 H9 . . 118.7 ?
C9 C10 C6 . . 120.57(13) ?
C9 C10 H10 . . 119.7 ?
C6 C10 H10 . . 119.7 ?
O4 C11 C12 . . 124.82(11) ?
O4 C11 C16 . . 115.56(11) ?
C12 C11 C16 . . 119.61(11) ?
C11 C12 C13 . . 120.59(12) ?
C11 C12 H12 . . 119.7 ?
C13 C12 H12 . . 119.7 ?
C14 C13 C12 . . 119.87(13) ?
C14 C13 H13 . . 120.1 ?
C12 C13 H13 . . 120.1 ?
C13 C14 C15 . . 120.36(13) ?
C13 C14 H14 . . 119.8 ?
C15 C14 H14 . . 119.8 ?
C16 C15 C14 . . 120.67(13) ?
C16 C15 H15 . . 119.7 ?
C14 C15 H15 . . 119.7 ?
O1 C16 C15 . . 124.87(11) ?
O1 C16 C11 . . 116.23(11) ?
C15 C16 C11 . . 118.90(12) ?
O1 C17 C18 . . 109.80(10) ?
O1 C17 H17A . . 109.7 ?
C18 C17 H17A . . 109.7 ?
O1 C17 H17B . . 109.7 ?
C18 C17 H17B . . 109.7 ?
H17A C17 H17B . . 108.2 ?
O2 C18 O3 . . 124.09(13) ?
O2 C18 C17 . . 124.94(12) ?
O3 C18 C17 . . 110.98(11) ?
O4 C19 C20 . . 109.62(11) ?
O4 C19 H19A . . 109.7 ?
C20 C19 H19A . . 109.7 ?
O4 C19 H19B . . 109.7 ?
C20 C19 H19B . . 109.7 ?
H19A C19 H19B . . 108.2 ?
O5 C20 O6 . . 125.43(14) ?
O5 C20 C19 . . 124.30(12) ?
O6 C20 C19 . . 110.26(13) ?
C8 N2 C9 . . 117.18(13) ?
C16 O1 C17 . . 116.18(10) ?
C18 O3 H23 . . 108.1 ?
C11 O4 C19 . . 116.26(10) ?
C20 O6 H24 . . 114.3 ?
H21 O7 H22 . . 103.2 ?

loop_
_geom_bond_atom_site_label_1
_geom_bond_atom_site_label_2
_geom_bond_site_symmetry_2
_geom_bond_distance
_geom_bond_publ_flag
N1 C1 . 1.325(2) ?
N1 C5 . 1.3342(18) ?
C1 C2 . 1.374(2) ?
C1 H1 . 0.9300 ?
C2 C3 . 1.3885(18) ?
C2 H2 . 0.9300 ?
C3 C4 . 1.392(2) ?
C3 C6 . 1.489(2) ?
C4 C5 . 1.371(2) ?
C4 H4 . 0.9300 ?
C5 H5 . 0.9300 ?
C6 C10 . 1.3818(18) ?
C6 C7 . 1.384(2) ?
C7 C8 . 1.370(2) ?
C7 H7 . 0.9300 ?
C8 N2 . 1.3237(18) ?
C8 H8 . 0.9300 ?
C9 N2 . 1.3320(19) ?
C9 C10 . 1.376(2) ?
C9 H9 . 0.9300 ?
C10 H10 . 0.9300 ?
C11 O4 . 1.3803(17) ?
C11 C12 . 1.3812(19) ?
C11 C16 . 1.4025(18) ?
C12 C13 . 1.390(2) ?
C12 H12 . 0.9300 ?
C13 C14 . 1.362(2) ?
C13 H13 . 0.9300 ?
C14 C15 . 1.386(2) ?
C14 H14 . 0.9300 ?
C15 C16 . 1.3861(19) ?
C15 H15 . 0.9300 ?
C16 O1 . 1.3695(16) ?
C17 O1 . 1.4208(15) ?
C17 C18 . 1.495(2) ?
C17 H17A . 0.9700 ?
C17 H17B . 0.9700 ?
C18 O2 . 1.2105(16) ?
C18 O3 . 1.3083(16) ?
C19 O4 . 1.4136(15) ?
C19 C20 . 1.505(2) ?
C19 H19A . 0.9700 ?
C19 H19B . 0.9700 ?
C20 O5 . 1.2113(18) ?
C20 O6 . 1.3002(16) ?
O3 H23 . 0.8499 ?
O6 H24 . 0.8500 ?
O7 H21 . 0.8499 ?
O7 H22 . 0.8501 ?

loop_
_geom_hbond_atom_site_label_D
_geom_hbond_atom_site_label_H
_geom_hbond_atom_site_label_A
_geom_hbond_site_symmetry_A
_geom_hbond_distance_DH
_geom_hbond_distance_HA
_geom_hbond_distance_DA
_geom_hbond_angle_DHA
O3 H23 N2 4_455 0.85 1.76 2.6051(19) 172.6
O6 H24 N1 . 0.85 1.74 2.5871(19) 175.7
O7 H21 O5 . 0.85 2.07 2.8817(19) 159.7
O7 H22 O2 . 0.85 1.97 2.7826(17) 160.5

loop_
_cod_related_entry_id
_cod_related_entry_database
_cod_related_entry_code
1 ChemSpider 30656067
